data_7064438
loop_
_publ_author_name
'Varmuzova, Vera'
'Cisarova, Ivana'
'\<St\<epni\<cka, Petr'

_publ_section_title
;
 Synthesis, coordination and catalytic application of hybrid
 phosphinoferrocene ligands bearing imidazole N-donor groups
;
_journal_name_full 'New Journal of Chemistry'
_journal_paper_doi 10.1039/D6NJ01330A
_journal_year 2026
_chemical_formula_moiety 'C27 H25 Cl2 Fe N2 P Pd, 2(C H Cl3)'
_chemical_formula_sum 'C29 H27 Cl8 Fe N2 P Pd'
_chemical_formula_weight 880.34
_space_group_crystal_system monoclinic
_space_group_IT_number 14
_space_group_name_Hall '-P 2yn'
_space_group_name_H-M_alt 'P 1 21/n 1'
_atom_sites_solution_hydrogens geom
_atom_sites_solution_primary 'intrinsic phasing'
_atom_sites_solution_secondary difmap
_audit_creation_method SHELXL-2019/3
_audit_update_record
;
2026-06-03 deposited with the CCDC.	2026-06-05 downloaded from the CCDC.
;
_cell_angle_alpha 90
_cell_angle_beta 99.7480(10)
_cell_angle_gamma 90
_cell_formula_units_Z 4
_cell_length_a 10.8829(4)
_cell_length_b 18.4207(8)
_cell_length_c 16.7794(6)
_cell_measurement_reflns_used 9623
_cell_measurement_temperature 100(2)
_cell_measurement_theta_max 28.29
_cell_measurement_theta_min 2.43
_cell_volume 3315.2(2)
_computing_cell_refinement 'SAINT V8.41 (Bruker AXS LLC)'
_computing_data_collection 'Bruker Instrument Service v8.5.5.6'
_computing_data_reduction 'SAINT V8.41 (Bruker AXS LLC)'
_computing_molecular_graphics 'PLATON (Spek, 2017)'
_computing_publication_material 'PLATON (Spek, 2017)'
_computing_structure_refinement 'SHELXL-2019 (Sheldrick, 2019)'
_computing_structure_solution 'SHELXT 2018 (Sheldrick, 2018)'
_diffrn_ambient_temperature 100(2)
_diffrn_detector_area_resol_mean 7.391
_diffrn_detector_type 'Bruker PHOTON III'
_diffrn_measured_fraction_theta_full 0.999
_diffrn_measured_fraction_theta_max 0.995
_diffrn_measurement_device 'KAPPA diffractometer'
_diffrn_measurement_device_type 'Bruker D8 VENTURE'
_diffrn_radiation_type MoK\a
_diffrn_radiation_wavelength 0.71073
_diffrn_reflns_av_R_equivalents 0.0401
_diffrn_reflns_av_unetI/netI 0.0155
_diffrn_reflns_Laue_measured_fraction_full 0.999
_diffrn_reflns_Laue_measured_fraction_max 0.995
_diffrn_reflns_limit_h_max 14
_diffrn_reflns_limit_h_min -14
_diffrn_reflns_limit_k_max 24
_diffrn_reflns_limit_k_min -24
_diffrn_reflns_limit_l_max 22
_diffrn_reflns_limit_l_min -22
_diffrn_reflns_number 118855
_diffrn_reflns_point_group_measured_fraction_full 0.999
_diffrn_reflns_point_group_measured_fraction_max 0.995
_diffrn_reflns_theta_full 25.242
_diffrn_reflns_theta_max 28.307
_diffrn_reflns_theta_min 2.197
_diffrn_source 'microfocus sealed tube'
_diffrn_source_type 'INCOATEC I\mS Diamond II'
_exptl_absorpt_coefficient_mu 1.698
_exptl_absorpt_correction_T_max 0.656
_exptl_absorpt_correction_T_min 0.592
_exptl_absorpt_correction_type multi-scan
_exptl_absorpt_process_details
;
Krause, L., Herbst-Irmer, R., Sheldrick, G. M., Stalke, D. (2015).
J. Appl. Cryst. 48, 3-10.
;
_exptl_crystal_colour red
_exptl_crystal_density_diffrn 1.764
_exptl_crystal_description prism
_exptl_crystal_F_000 1752
_exptl_crystal_size_max 0.35
_exptl_crystal_size_mid 0.32
_exptl_crystal_size_min 0.27
_refine_diff_density_max 0.391
_refine_diff_density_min -0.648
_refine_diff_density_rms 0.067
_refine_ls_extinction_method none
_refine_ls_goodness_of_fit_ref 1.103
_refine_ls_hydrogen_treatment constr
_refine_ls_matrix_type full
_refine_ls_number_parameters 391
_refine_ls_number_reflns 8223
_refine_ls_number_restraints 4
_refine_ls_restrained_S_all 1.103
_refine_ls_R_factor_all 0.0216
_refine_ls_R_factor_gt 0.0202
_refine_ls_shift/su_max 0.002
_refine_ls_shift/su_mean 0.000
_refine_ls_structure_factor_coef Fsqd
_refine_ls_weighting_details 'w=1/[\s^2^(Fo^2^)+(0.0086P)^2^+3.8830P] where P=(Fo^2^+2Fc^2^)/3'
_refine_ls_weighting_scheme calc
_refine_ls_wR_factor_gt 0.0458
_refine_ls_wR_factor_ref 0.0467
_reflns_Friedel_coverage 0.000
_reflns_number_gt 7982
_reflns_number_total 8223
_reflns_threshold_expression 'I > 2\s(I)'
_cod_data_source_file d6nj01330a2.cif
_cod_data_source_block vv466
_cod_original_sg_symbol_H-M 'P 21/n'
_cod_database_code 7064438
_shelx_shelxl_version_number 2019/3
_shelx_space_group_comment
;
The symmetry employed for this shelxl refinement is uniquely defined
by the following loop, which should always be used as a source of
symmetry information in preference to the above space-group names.
They are only intended as comments.
;
_shelx_estimated_absorpt_t_min 0.588
_shelx_estimated_absorpt_t_max 0.657

loop_
_space_group_symop_operation_xyz
'x, y, z'
'-x+1/2, y+1/2, -z+1/2'
'-x, -y, -z'
'x-1/2, -y-1/2, z-1/2'

loop_
_atom_site_label
_atom_site_type_symbol
_atom_site_fract_x
_atom_site_fract_y
_atom_site_fract_z
_atom_site_U_iso_or_equiv
_atom_site_adp_type
_atom_site_occupancy
_atom_site_site_symmetry_order
_atom_site_calc_flag
_atom_site_refinement_flags_posn
_atom_site_refinement_flags_adp
_atom_site_refinement_flags_occupancy
_atom_site_disorder_assembly
_atom_site_disorder_group
Pd1 Pd 0.67735(2) 0.25910(2) 0.39162(2) 0.00930(3) Uani 1 1 d . . . . .
Cl1 Cl 0.48191(3) 0.22323(2) 0.42475(2) 0.01505(7) Uani 1 1 d . . . . .
Cl2 Cl 0.61541(3) 0.22392(2) 0.26087(2) 0.01813(8) Uani 1 1 d . . . . .
Fe1 Fe 1.02665(2) 0.19028(2) 0.50910(2) 0.01123(5) Uani 1 1 d . . . . .
P1 P 0.86033(3) 0.29705(2) 0.36326(2) 0.00989(7) Uani 1 1 d . . . . .
N1 N 0.72654(11) 0.29579(7) 0.50664(7) 0.0120(2) Uani 1 1 d . . . . .
N2 N 0.77430(12) 0.29775(8) 0.63849(8) 0.0160(3) Uani 1 1 d . . . . .
C1 C 0.87953(14) 0.14224(8) 0.55205(9) 0.0141(3) Uani 1 1 d . . . . .
C2 C 0.99370(15) 0.13112(9) 0.60654(10) 0.0175(3) Uani 1 1 d . . . . .
H2 H 1.010944 0.146102 0.661471 0.021 Uiso 1 1 calc R U . . .
C3 C 1.07734(16) 0.09361(9) 0.56414(11) 0.0218(3) Uani 1 1 d . . . . .
H3 H 1.159952 0.079089 0.585968 0.026 Uiso 1 1 calc R U . . .
C4 C 1.01568(16) 0.08169(9) 0.48352(11) 0.0217(3) Uani 1 1 d . . . . .
H4 H 1.049924 0.058133 0.441922 0.026 Uiso 1 1 calc R U . . .
C5 C 0.89369(15) 0.11129(8) 0.47622(10) 0.0173(3) Uani 1 1 d . . . . .
H5 H 0.831988 0.110580 0.428832 0.021 Uiso 1 1 calc R U . . .
C6 C 0.99624(13) 0.27964(8) 0.43704(9) 0.0115(3) Uani 1 1 d . . . . .
C7 C 1.01919(13) 0.30016(8) 0.52107(9) 0.0127(3) Uani 1 1 d . . . . .
H7 H 0.963474 0.326096 0.548511 0.015 Uiso 1 1 calc R U . . .
C8 C 1.13973(14) 0.27481(8) 0.55575(9) 0.0149(3) Uani 1 1 d . . . . .
H8 H 1.178588 0.281027 0.610435 0.018 Uiso 1 1 calc R U . . .
C9 C 1.19224(14) 0.23861(9) 0.49475(9) 0.0153(3) Uani 1 1 d . . . . .
H9 H 1.272102 0.216369 0.501768 0.018 Uiso 1 1 calc R U . . .
C10 C 1.10525(13) 0.24129(8) 0.42154(9) 0.0132(3) Uani 1 1 d . . . . .
H10 H 1.116820 0.221312 0.371140 0.016 Uiso 1 1 calc R U . . .
C11 C 0.90501(13) 0.26398(8) 0.27015(9) 0.0122(3) Uani 1 1 d . . . . .
C12 C 0.91279(14) 0.18928(8) 0.25754(9) 0.0144(3) Uani 1 1 d . . . . .
H12 H 0.893557 0.156235 0.297118 0.017 Uiso 1 1 calc R U . . .
C13 C 0.94856(14) 0.16325(9) 0.18731(9) 0.0163(3) Uani 1 1 d . . . . .
H13 H 0.955474 0.112439 0.179471 0.020 Uiso 1 1 calc R U . . .
C14 C 0.97428(14) 0.21121(9) 0.12847(9) 0.0170(3) Uani 1 1 d . . . . .
H14 H 0.996663 0.193200 0.079836 0.020 Uiso 1 1 calc R U . . .
C15 C 0.96728(14) 0.28520(9) 0.14072(9) 0.0168(3) Uani 1 1 d . . . . .
H15 H 0.985672 0.317976 0.100643 0.020 Uiso 1 1 calc R U . . .
C16 C 0.93335(14) 0.31190(9) 0.21159(9) 0.0148(3) Uani 1 1 d . . . . .
H16 H 0.929542 0.362788 0.220004 0.018 Uiso 1 1 calc R U . . .
C17 C 0.84904(14) 0.39465(8) 0.35060(9) 0.0132(3) Uani 1 1 d . . . . .
C18 C 0.93876(15) 0.44208(9) 0.39008(10) 0.0181(3) Uani 1 1 d . . . . .
H18 H 1.007978 0.423912 0.426828 0.022 Uiso 1 1 calc R U . . .
C19 C 0.92642(17) 0.51641(9) 0.37535(12) 0.0248(4) Uani 1 1 d . . . . .
H19 H 0.987160 0.548920 0.402615 0.030 Uiso 1 1 calc R U . . .
C20 C 0.82658(18) 0.54322(9) 0.32143(12) 0.0271(4) Uani 1 1 d . . . . .
H20 H 0.819378 0.593914 0.311280 0.032 Uiso 1 1 calc R U . . .
C21 C 0.73665(17) 0.49593(10) 0.28202(12) 0.0257(4) Uani 1 1 d . . . . .
H21 H 0.668201 0.514307 0.244773 0.031 Uiso 1 1 calc R U . . .
C22 C 0.74684(15) 0.42195(9) 0.29709(10) 0.0195(3) Uani 1 1 d . . . . .
H22 H 0.684407 0.389805 0.271068 0.023 Uiso 1 1 calc R U . . .
C23 C 0.76022(14) 0.17379(8) 0.57201(9) 0.0154(3) Uani 1 1 d . . . . .
H23A H 0.689531 0.155295 0.532199 0.018 Uiso 1 1 calc R U . . .
H23B H 0.749097 0.155843 0.625948 0.018 Uiso 1 1 calc R U . . .
C24 C 0.75412(13) 0.25468(8) 0.57243(9) 0.0128(3) Uani 1 1 d . . . . .
C25 C 0.72901(14) 0.36717(8) 0.53159(9) 0.0149(3) Uani 1 1 d . . . . .
H25 H 0.712859 0.408300 0.497262 0.018 Uiso 1 1 calc R U . . .
C26 C 0.75842(14) 0.36874(9) 0.61354(10) 0.0181(3) Uani 1 1 d . . . . .
H26 H 0.766440 0.410641 0.647021 0.022 Uiso 1 1 calc R U . . .
C27 C 0.79708(16) 0.27404(11) 0.72290(9) 0.0238(4) Uani 1 1 d . . . . .
H27A H 0.717284 0.267805 0.741748 0.036 Uiso 1 1 calc R U . . .
H27B H 0.847074 0.310658 0.756205 0.036 Uiso 1 1 calc R U . . .
H27C H 0.842150 0.227763 0.727296 0.036 Uiso 1 1 calc R U . . .
C1S C 0.34624(16) 0.05674(9) 0.37626(9) 0.0278(4) Uani 1 1 d D . . . .
H1S H 0.366365 0.109161 0.387091 0.033 Uiso 1 1 calc R U . A 1
Cl1S Cl 0.20102(5) 0.05189(4) 0.31189(3) 0.04115(12) Uani 1 1 d . . . . .
Cl2S Cl 0.3347(4) 0.01507(19) 0.46897(10) 0.0376(4) Uani 0.800(12) 1 d D . P B 1
Cl3S Cl 0.46415(14) 0.0192(2) 0.32925(12) 0.0457(5) Uani 0.800(12) 1 d D . P B 1
Cl3D Cl 0.4523(6) -0.0013(5) 0.3391(5) 0.0457(5) Uani 0.200(12) 1 d D . P B 2
Cl2D Cl 0.3455(16) 0.0260(8) 0.4753(3) 0.0376(4) Uani 0.200(12) 1 d D . P B 2
C2S C 0.34398(17) 0.39475(10) 0.40085(12) 0.0273(4) Uani 1 1 d . . . . .
H2S H 0.368794 0.342934 0.411636 0.033 Uiso 1 1 calc R U . C 3
Cl4S Cl 0.29505(18) 0.43073(4) 0.48814(4) 0.0328(2) Uani 0.909(6) 1 d . . P D 3
Cl4D Cl 0.3431(15) 0.4366(4) 0.4887(5) 0.0328(2) Uani 0.091(6) 1 d . . P D 4
Cl5S Cl 0.21914(4) 0.39747(3) 0.31955(3) 0.03329(10) Uani 1 1 d . . . . .
Cl6S Cl 0.47227(5) 0.44229(4) 0.37585(5) 0.05610(18) Uani 1 1 d . . . . .

loop_
_atom_site_aniso_label
_atom_site_aniso_U_11
_atom_site_aniso_U_22
_atom_site_aniso_U_33
_atom_site_aniso_U_23
_atom_site_aniso_U_13
_atom_site_aniso_U_12
Pd1 0.00895(5) 0.01117(5) 0.00790(5) -0.00085(4) 0.00178(3) -0.00102(4)
Cl1 0.01185(15) 0.02055(17) 0.01339(15) -0.00189(13) 0.00393(12) -0.00398(13)
Cl2 0.01435(16) 0.0296(2) 0.01017(15) -0.00548(14) 0.00142(12) -0.00332(14)
Fe1 0.01060(9) 0.01212(10) 0.01127(9) 0.00067(7) 0.00274(7) -0.00009(7)
P1 0.01011(16) 0.01069(16) 0.00906(15) -0.00018(13) 0.00215(12) -0.00098(12)
N1 0.0117(5) 0.0141(6) 0.0105(5) -0.0010(5) 0.0031(4) -0.0010(4)
N2 0.0129(6) 0.0248(7) 0.0102(6) -0.0023(5) 0.0021(5) -0.0006(5)
C1 0.0151(7) 0.0134(7) 0.0145(7) 0.0028(5) 0.0043(5) -0.0010(5)
C2 0.0171(7) 0.0189(7) 0.0167(7) 0.0070(6) 0.0033(6) 0.0013(6)
C3 0.0196(8) 0.0171(8) 0.0298(9) 0.0088(7) 0.0077(7) 0.0049(6)
C4 0.0271(8) 0.0120(7) 0.0292(9) -0.0010(6) 0.0138(7) -0.0004(6)
C5 0.0206(7) 0.0140(7) 0.0182(7) -0.0014(6) 0.0057(6) -0.0054(6)
C6 0.0109(6) 0.0124(6) 0.0113(6) -0.0001(5) 0.0025(5) -0.0014(5)
C7 0.0130(6) 0.0127(6) 0.0126(7) -0.0018(5) 0.0028(5) -0.0023(5)
C8 0.0128(7) 0.0191(7) 0.0121(6) -0.0011(6) 0.0003(5) -0.0040(5)
C9 0.0106(6) 0.0199(7) 0.0155(7) 0.0012(6) 0.0027(5) -0.0016(5)
C10 0.0116(6) 0.0166(7) 0.0122(6) 0.0003(5) 0.0041(5) -0.0006(5)
C11 0.0104(6) 0.0168(7) 0.0097(6) -0.0015(5) 0.0021(5) -0.0010(5)
C12 0.0147(7) 0.0163(7) 0.0125(7) -0.0005(5) 0.0028(5) -0.0004(5)
C13 0.0146(7) 0.0189(7) 0.0152(7) -0.0042(6) 0.0019(5) 0.0010(6)
C14 0.0114(6) 0.0285(8) 0.0114(7) -0.0044(6) 0.0024(5) 0.0003(6)
C15 0.0131(7) 0.0263(8) 0.0118(7) 0.0019(6) 0.0039(5) -0.0024(6)
C16 0.0134(7) 0.0178(7) 0.0134(7) 0.0001(5) 0.0029(5) -0.0014(5)
C17 0.0148(7) 0.0120(6) 0.0138(7) 0.0002(5) 0.0055(5) -0.0001(5)
C18 0.0182(7) 0.0160(7) 0.0202(7) -0.0014(6) 0.0039(6) -0.0018(6)
C19 0.0268(9) 0.0144(8) 0.0339(9) -0.0041(7) 0.0074(7) -0.0060(6)
C20 0.0346(10) 0.0124(7) 0.0365(10) 0.0028(7) 0.0128(8) 0.0032(7)
C21 0.0267(9) 0.0192(8) 0.0308(9) 0.0065(7) 0.0035(7) 0.0061(7)
C22 0.0188(7) 0.0169(7) 0.0220(8) 0.0020(6) 0.0007(6) 0.0013(6)
C23 0.0139(7) 0.0178(7) 0.0151(7) 0.0038(6) 0.0043(5) -0.0012(6)
C24 0.0096(6) 0.0193(7) 0.0098(6) -0.0007(5) 0.0023(5) -0.0007(5)
C25 0.0144(7) 0.0155(7) 0.0156(7) -0.0035(6) 0.0044(5) -0.0008(5)
C26 0.0156(7) 0.0216(8) 0.0174(7) -0.0063(6) 0.0040(6) -0.0020(6)
C27 0.0200(8) 0.0414(10) 0.0095(7) 0.0005(7) 0.0017(6) 0.0025(7)
C1S 0.0339(10) 0.0253(9) 0.0264(9) -0.0043(7) 0.0113(7) -0.0064(7)
Cl1S 0.0350(3) 0.0617(4) 0.0277(2) -0.0022(2) 0.00796(19) 0.0006(2)
Cl2S 0.0339(8) 0.0458(11) 0.0351(3) 0.0130(5) 0.0114(4) 0.0045(7)
Cl3S 0.0305(3) 0.0688(12) 0.0430(5) -0.0196(7) 0.0207(3) -0.0115(5)
Cl3D 0.0305(3) 0.0688(12) 0.0430(5) -0.0196(7) 0.0207(3) -0.0115(5)
Cl2D 0.0339(8) 0.0458(11) 0.0351(3) 0.0130(5) 0.0114(4) 0.0045(7)
C2S 0.0234(8) 0.0243(9) 0.0333(10) 0.0061(7) 0.0021(7) 0.0015(7)
Cl4S 0.0408(7) 0.0245(2) 0.0308(2) -0.00223(19) -0.0004(3) -0.0032(3)
Cl4D 0.0408(7) 0.0245(2) 0.0308(2) -0.00223(19) -0.0004(3) -0.0032(3)
Cl5S 0.0249(2) 0.0438(3) 0.0298(2) 0.0014(2) 0.00093(17) -0.00079(19)
Cl6S 0.0223(2) 0.0708(4) 0.0719(4) 0.0338(4) -0.0016(2) -0.0102(2)

loop_
_atom_type_symbol
_atom_type_description
_atom_type_scat_dispersion_real
_atom_type_scat_dispersion_imag
_atom_type_scat_source
C C 0.0033 0.0016 'International Tables Vol C Tables 4.2.6.8 and 6.1.1.4'
H H 0.0000 0.0000 'International Tables Vol C Tables 4.2.6.8 and 6.1.1.4'
Cl Cl 0.1484 0.1585 'International Tables Vol C Tables 4.2.6.8 and 6.1.1.4'
Fe Fe 0.3463 0.8444 'International Tables Vol C Tables 4.2.6.8 and 6.1.1.4'
N N 0.0061 0.0033 'International Tables Vol C Tables 4.2.6.8 and 6.1.1.4'
P P 0.1023 0.0942 'International Tables Vol C Tables 4.2.6.8 and 6.1.1.4'
Pd Pd -0.9988 1.0072 'International Tables Vol C Tables 4.2.6.8 and 6.1.1.4'

loop_
_geom_angle_atom_site_label_1
_geom_angle_atom_site_label_2
_geom_angle_atom_site_label_3
_geom_angle
_geom_angle_site_symmetry_1
_geom_angle_site_symmetry_3
_geom_angle_publ_flag
N1 Pd1 P1 89.84(4) . . ?
N1 Pd1 Cl2 176.65(4) . . ?
P1 Pd1 Cl2 90.741(14) . . ?
N1 Pd1 Cl1 88.43(4) . . ?
P1 Pd1 Cl1 177.648(14) . . ?
Cl2 Pd1 Cl1 90.888(13) . . ?
C6 Fe1 C7 41.41(6) . . ?
C6 Fe1 C3 168.39(6) . . ?
C7 Fe1 C3 146.68(7) . . ?
C6 Fe1 C4 131.93(7) . . ?
C7 Fe1 C4 172.18(7) . . ?
C3 Fe1 C4 40.75(7) . . ?
C6 Fe1 C2 150.71(6) . . ?
C7 Fe1 C2 115.79(6) . . ?
C3 Fe1 C2 40.84(6) . . ?
C4 Fe1 C2 68.59(7) . . ?
C6 Fe1 C10 41.33(6) . . ?
C7 Fe1 C10 69.11(6) . . ?
C3 Fe1 C10 127.71(6) . . ?
C4 Fe1 C10 108.34(6) . . ?
C2 Fe1 C10 165.45(6) . . ?
C6 Fe1 C8 68.92(6) . . ?
C7 Fe1 C8 40.63(6) . . ?
C3 Fe1 C8 112.99(7) . . ?
C4 Fe1 C8 146.18(7) . . ?
C2 Fe1 C8 105.89(6) . . ?
C10 Fe1 C8 68.28(6) . . ?
C6 Fe1 C5 112.07(6) . . ?
C7 Fe1 C5 133.65(6) . . ?
C3 Fe1 C5 68.18(7) . . ?
C4 Fe1 C5 40.50(7) . . ?
C2 Fe1 C5 68.14(6) . . ?
C10 Fe1 C5 119.43(6) . . ?
C8 Fe1 C5 170.05(6) . . ?
C6 Fe1 C9 68.82(6) . . ?
C7 Fe1 C9 68.43(6) . . ?
C3 Fe1 C9 104.80(7) . . ?
C4 Fe1 C9 114.79(7) . . ?
C2 Fe1 C9 126.77(6) . . ?
C10 Fe1 C9 40.40(6) . . ?
C8 Fe1 C9 40.37(6) . . ?
C5 Fe1 C9 149.58(6) . . ?
C6 Fe1 C1 119.77(6) . . ?
C7 Fe1 C1 110.21(6) . . ?
C3 Fe1 C1 68.50(6) . . ?
C4 Fe1 C1 68.44(6) . . ?
C2 Fe1 C1 40.64(6) . . ?
C10 Fe1 C1 152.87(6) . . ?
C8 Fe1 C1 129.93(6) . . ?
C5 Fe1 C1 40.47(6) . . ?
C9 Fe1 C1 166.41(6) . . ?
C6 P1 C17 106.89(7) . . ?
C6 P1 C11 102.97(7) . . ?
C17 P1 C11 104.74(7) . . ?
C6 P1 Pd1 117.27(5) . . ?
C17 P1 Pd1 106.85(5) . . ?
C11 P1 Pd1 117.09(5) . . ?
C24 N1 C25 107.50(12) . . ?
C24 N1 Pd1 125.85(10) . . ?
C25 N1 Pd1 126.50(10) . . ?
C24 N2 C26 108.31(13) . . ?
C24 N2 C27 126.63(15) . . ?
C26 N2 C27 124.81(14) . . ?
C5 C1 C2 107.47(14) . . ?
C5 C1 C23 125.32(14) . . ?
C2 C1 C23 126.93(14) . . ?
C5 C1 Fe1 69.66(8) . . ?
C2 C1 Fe1 69.04(8) . . ?
C23 C1 Fe1 131.24(11) . . ?
C3 C2 C1 108.07(14) . . ?
C3 C2 Fe1 69.29(9) . . ?
C1 C2 Fe1 70.32(8) . . ?
C3 C2 H2 126.0 . . ?
C1 C2 H2 126.0 . . ?
Fe1 C2 H2 126.0 . . ?
C4 C3 C2 108.14(14) . . ?
C4 C3 Fe1 69.87(9) . . ?
C2 C3 Fe1 69.87(9) . . ?
C4 C3 H3 125.9 . . ?
C2 C3 H3 125.9 . . ?
Fe1 C3 H3 125.9 . . ?
C5 C4 C3 107.84(14) . . ?
C5 C4 Fe1 70.33(9) . . ?
C3 C4 Fe1 69.38(9) . . ?
C5 C4 H4 126.1 . . ?
C3 C4 H4 126.1 . . ?
Fe1 C4 H4 125.8 . . ?
C4 C5 C1 108.48(14) . . ?
C4 C5 Fe1 69.17(9) . . ?
C1 C5 Fe1 69.87(9) . . ?
C4 C5 H5 125.8 . . ?
C1 C5 H5 125.8 . . ?
Fe1 C5 H5 126.8 . . ?
C7 C6 C10 107.08(12) . . ?
C7 C6 P1 128.04(11) . . ?
C10 C6 P1 124.89(11) . . ?
C7 C6 Fe1 69.32(8) . . ?
C10 C6 Fe1 69.82(8) . . ?
P1 C6 Fe1 126.00(8) . . ?
C8 C7 C6 108.04(13) . . ?
C8 C7 Fe1 70.39(9) . . ?
C6 C7 Fe1 69.26(8) . . ?
C8 C7 H7 126.0 . . ?
C6 C7 H7 126.0 . . ?
Fe1 C7 H7 125.9 . . ?
C9 C8 C7 108.38(13) . . ?
C9 C8 Fe1 70.00(9) . . ?
C7 C8 Fe1 68.98(8) . . ?
C9 C8 H8 125.8 . . ?
C7 C8 H8 125.8 . . ?
Fe1 C8 H8 126.8 . . ?
C10 C9 C8 108.46(13) . . ?
C10 C9 Fe1 69.37(8) . . ?
C8 C9 Fe1 69.64(8) . . ?
C10 C9 H9 125.8 . . ?
C8 C9 H9 125.8 . . ?
Fe1 C9 H9 126.8 . . ?
C9 C10 C6 108.03(13) . . ?
C9 C10 Fe1 70.23(8) . . ?
C6 C10 Fe1 68.85(8) . . ?
C9 C10 H10 126.0 . . ?
C6 C10 H10 126.0 . . ?
Fe1 C10 H10 126.5 . . ?
C16 C11 C12 119.39(13) . . ?
C16 C11 P1 121.13(12) . . ?
C12 C11 P1 119.48(11) . . ?
C13 C12 C11 120.13(14) . . ?
C13 C12 H12 119.9 . . ?
C11 C12 H12 119.9 . . ?
C12 C13 C14 120.23(15) . . ?
C12 C13 H13 119.9 . . ?
C14 C13 H13 119.9 . . ?
C15 C14 C13 119.92(14) . . ?
C15 C14 H14 120.0 . . ?
C13 C14 H14 120.0 . . ?
C14 C15 C16 120.28(14) . . ?
C14 C15 H15 119.9 . . ?
C16 C15 H15 119.9 . . ?
C15 C16 C11 120.03(15) . . ?
C15 C16 H16 120.0 . . ?
C11 C16 H16 120.0 . . ?
C18 C17 C22 119.81(14) . . ?
C18 C17 P1 122.61(12) . . ?
C22 C17 P1 117.56(12) . . ?
C17 C18 C19 119.58(16) . . ?
C17 C18 H18 120.2 . . ?
C19 C18 H18 120.2 . . ?
C20 C19 C18 120.57(16) . . ?
C20 C19 H19 119.7 . . ?
C18 C19 H19 119.7 . . ?
C19 C20 C21 119.95(16) . . ?
C19 C20 H20 120.0 . . ?
C21 C20 H20 120.0 . . ?
C22 C21 C20 120.04(17) . . ?
C22 C21 H21 120.0 . . ?
C20 C21 H21 120.0 . . ?
C21 C22 C17 120.03(16) . . ?
C21 C22 H22 120.0 . . ?
C17 C22 H22 120.0 . . ?
C24 C23 C1 115.21(12) . . ?
C24 C23 H23A 108.5 . . ?
C1 C23 H23A 108.5 . . ?
C24 C23 H23B 108.5 . . ?
C1 C23 H23B 108.5 . . ?
H23A C23 H23B 107.5 . . ?
N1 C24 N2 109.21(13) . . ?
N1 C24 C23 124.66(13) . . ?
N2 C24 C23 126.13(14) . . ?
C26 C25 N1 108.47(14) . . ?
C26 C25 H25 125.8 . . ?
N1 C25 H25 125.8 . . ?
C25 C26 N2 106.50(14) . . ?
C25 C26 H26 126.8 . . ?
N2 C26 H26 126.8 . . ?
N2 C27 H27A 109.5 . . ?
N2 C27 H27B 109.5 . . ?
H27A C27 H27B 109.5 . . ?
N2 C27 H27C 109.5 . . ?
H27A C27 H27C 109.5 . . ?
H27B C27 H27C 109.5 . . ?
Cl3S C1S Cl2S 113.10(19) . . ?
Cl2D C1S Cl1S 114.6(5) . . ?
Cl3S C1S Cl1S 110.66(10) . . ?
Cl2S C1S Cl1S 109.27(15) . . ?
Cl2D C1S Cl3D 104.3(7) . . ?
Cl1S C1S Cl3D 109.0(2) . . ?
Cl3S C1S H1S 107.9 . . ?
Cl2S C1S H1S 107.9 . . ?
Cl1S C1S H1S 107.9 . . ?
Cl4D C2S Cl5S 123.7(5) . . ?
Cl4D C2S Cl6S 96.0(5) . . ?
Cl5S C2S Cl6S 109.98(10) . . ?
Cl5S C2S Cl4S 109.32(11) . . ?
Cl6S C2S Cl4S 111.92(12) . . ?
Cl5S C2S H2S 108.5 . . ?
Cl6S C2S H2S 108.5 . . ?
Cl4S C2S H2S 108.5 . . ?

loop_
_geom_bond_atom_site_label_1
_geom_bond_atom_site_label_2
_geom_bond_distance
_geom_bond_site_symmetry_2
_geom_bond_publ_flag
Pd1 N1 2.0292(12) . ?
Pd1 P1 2.2364(4) . ?
Pd1 Cl2 2.2776(4) . ?
Pd1 Cl1 2.3812(4) . ?
Fe1 C6 2.0361(15) . ?
Fe1 C7 2.0369(15) . ?
Fe1 C3 2.0386(16) . ?
Fe1 C4 2.0451(16) . ?
Fe1 C2 2.0464(15) . ?
Fe1 C10 2.0492(14) . ?
Fe1 C8 2.0556(15) . ?
Fe1 C5 2.0604(16) . ?
Fe1 C9 2.0604(15) . ?
Fe1 C1 2.0632(15) . ?
P1 C6 1.7897(15) . ?
P1 C17 1.8121(15) . ?
P1 C11 1.8182(15) . ?
N1 C24 1.3305(19) . ?
N1 C25 1.3787(19) . ?
N2 C24 1.3506(19) . ?
N2 C26 1.375(2) . ?
N2 C27 1.463(2) . ?
C1 C5 1.426(2) . ?
C1 C2 1.427(2) . ?
C1 C23 1.511(2) . ?
C2 C3 1.425(2) . ?
C2 H2 0.9500 . ?
C3 C4 1.422(3) . ?
C3 H3 0.9500 . ?
C4 C5 1.421(2) . ?
C4 H4 0.9500 . ?
C5 H5 0.9500 . ?
C6 C7 1.4401(19) . ?
C6 C10 1.442(2) . ?
C7 C8 1.421(2) . ?
C7 H7 0.9500 . ?
C8 C9 1.420(2) . ?
C8 H8 0.9500 . ?
C9 C10 1.419(2) . ?
C9 H9 0.9500 . ?
C10 H10 0.9500 . ?
C11 C16 1.394(2) . ?
C11 C12 1.397(2) . ?
C12 C13 1.388(2) . ?
C12 H12 0.9500 . ?
C13 C14 1.388(2) . ?
C13 H13 0.9500 . ?
C14 C15 1.382(2) . ?
C14 H14 0.9500 . ?
C15 C16 1.393(2) . ?
C15 H15 0.9500 . ?
C16 H16 0.9500 . ?
C17 C18 1.392(2) . ?
C17 C22 1.399(2) . ?
C18 C19 1.394(2) . ?
C18 H18 0.9500 . ?
C19 C20 1.382(3) . ?
C19 H19 0.9500 . ?
C20 C21 1.391(3) . ?
C20 H20 0.9500 . ?
C21 C22 1.387(2) . ?
C21 H21 0.9500 . ?
C22 H22 0.9500 . ?
C23 C24 1.492(2) . ?
C23 H23A 0.9900 . ?
C23 H23B 0.9900 . ?
C25 C26 1.358(2) . ?
C25 H25 0.9500 . ?
C26 H26 0.9500 . ?
C27 H27A 0.9800 . ?
C27 H27B 0.9800 . ?
C27 H27C 0.9800 . ?
C1S Cl2D 1.756(2) . ?
C1S Cl3S 1.7575(15) . ?
C1S Cl2S 1.7581(16) . ?
C1S Cl1S 1.7590(19) . ?
C1S Cl3D 1.763(2) . ?
C1S H1S 1.0000 . ?
C2S Cl4D 1.665(8) . ?
C2S Cl5S 1.7555(19) . ?
C2S Cl6S 1.7581(19) . ?
C2S Cl4S 1.770(2) . ?
C2S H2S 1.0000 . ?
